data_4308659
loop_
_publ_author_name
'Matthias Weil'
'Ekkehart Tillmanns'
'Dmitry Yu. Pushcharovsky'

_publ_contact_author_address
;  
Institute for Chemical Technologies and Analytics
Division of Structural Chemistry
Vienna University of Technology
Getreidemarkt 9/164-SC
A-1060 Vienna
Austria       
;
_publ_contact_author_email mweil@mail.zserv.tuwien.ac.at
_publ_contact_author_fax '+43 1 58801 17199'
_publ_contact_author_name
;       
Matthias Weil       
;
_publ_contact_author_phone '+43 1 58801 17122'
_publ_section_title
;
Hydrothermal Single-Crystal Growth in the Systems Ag/Hg/X/O (X = VV,
AsV): Crystal Structures of (Ag3Hg)VO4, (Ag2Hg2)3(VO4)4, and
(Ag2Hg2)2(HgO2)(AsO4)2 with the Unusual Tetrahedral Cluster Cations
(Ag3Hg)3+ and (Ag2Hg2)4+ and Crystal Structure of AgHgVO4
;
_journal_name_full 'Inorganic Chemistry'
_journal_page_first 1443
_journal_page_last 1451
_journal_paper_doi 10.1021/ic0484912
_journal_volume 44
_journal_year 2005
_chemical_formula_structural 'Ag Hg (V O4)'
_chemical_formula_sum 'Ag Hg O4 V'
_chemical_formula_weight 423.40
_chemical_name_common 'Silver mercury vanadate'
_chemical_name_systematic
; 
 ? 
;
_space_group_IT_number 5
_symmetry_cell_setting monoclinic
_symmetry_space_group_name_Hall 'C 2y'
_symmetry_space_group_name_H-M 'C 1 2 1'
_atom_sites_solution_hydrogens none
_atom_sites_solution_primary direct
_atom_sites_solution_secondary difmap
_audit_creation_method SHELXL-97
_cell_angle_alpha 90.00
_cell_angle_beta 94.561(10)
_cell_angle_gamma 90.00
_cell_formula_units_Z 4
_cell_length_a 9.9407(18)
_cell_length_b 5.5730(8)
_cell_length_c 7.1210(19)
_cell_measurement_reflns_used 1276
_cell_measurement_temperature 293(2)
_cell_measurement_theta_max 30.359
_cell_measurement_theta_min 4.098
_cell_volume 393.25(14)
_computing_cell_refinement SAINT
_computing_data_collection SMART
_computing_data_reduction SAINT
_computing_publication_material 'SHELXL-97 (Sheldrick, 1997)'
_computing_structure_refinement 'SHELXL-97 (Sheldrick, 1997)'
_computing_structure_solution 'SHELXS-97 (Sheldrick, 1990)'
_diffrn_ambient_temperature 293(2)
_diffrn_measured_fraction_theta_full 0.969
_diffrn_measured_fraction_theta_max 0.969
_diffrn_measurement_device_type 'Smart (Siemens)'
_diffrn_measurement_method \w
_diffrn_radiation_monochromator graphite
_diffrn_radiation_source 'fine-focus sealed tube'
_diffrn_radiation_type MoK\a
_diffrn_radiation_wavelength 0.71073
_diffrn_reflns_av_R_equivalents 0.0824
_diffrn_reflns_av_sigmaI/netI 0.0682
_diffrn_reflns_limit_h_max 13
_diffrn_reflns_limit_h_min -13
_diffrn_reflns_limit_k_max 7
_diffrn_reflns_limit_k_min -7
_diffrn_reflns_limit_l_max 9
_diffrn_reflns_limit_l_min -9
_diffrn_reflns_number 2202
_diffrn_reflns_theta_full 30.53
_diffrn_reflns_theta_max 30.53
_diffrn_reflns_theta_min 2.87
_diffrn_standards_decay_% 0
_exptl_absorpt_coefficient_mu 46.067
_exptl_absorpt_correction_T_max 0.2051
_exptl_absorpt_correction_T_min 0.0355
_exptl_absorpt_correction_type numerical
_exptl_absorpt_process_details
;
Habitus (Herrendorf, 1993-1997)
;
_exptl_crystal_colour canary
_exptl_crystal_density_diffrn 7.151
_exptl_crystal_density_method 'not measured'
_exptl_crystal_description parallelepiped
_exptl_crystal_F_000 728
_exptl_crystal_size_max 0.11
_exptl_crystal_size_mid 0.08
_exptl_crystal_size_min 0.05
_refine_diff_density_max 4.396
_refine_diff_density_min -2.640
_refine_diff_density_rms 0.594
_refine_ls_abs_structure_details 'Flack H D (1983), Acta Cryst. A39, 876-881'
_refine_ls_abs_structure_Flack 0.57(4)
_refine_ls_extinction_coef 0.0103(6)
_refine_ls_extinction_expression Fc^*^=kFc[1+0.001xFc^2^\l^3^/sin(2\q)]^-1/4^
_refine_ls_extinction_method SHELXL
_refine_ls_goodness_of_fit_ref 1.019
_refine_ls_matrix_type full
_refine_ls_number_parameters 48
_refine_ls_number_reflns 1129
_refine_ls_number_restraints 1
_refine_ls_restrained_S_all 1.019
_refine_ls_R_factor_all 0.0442
_refine_ls_R_factor_gt 0.0358
_refine_ls_shift/su_max 0.000
_refine_ls_shift/su_mean 0.000
_refine_ls_structure_factor_coef Fsqd
_refine_ls_weighting_details 'w=1/[\s^2^(Fo^2^)+(0.0502P)^2^+0.0000P] where P=(Fo^2^+2Fc^2^)/3'
_refine_ls_weighting_scheme calc
_refine_ls_wR_factor_gt 0.0847
_refine_ls_wR_factor_ref 0.0888
_reflns_number_gt 959
_reflns_number_total 1129
_reflns_threshold_expression I>2\s(I)
_cod_data_source_file ic0484912si20041027_114324_4.cif
_cod_data_source_block aghgvo4
_cod_original_sg_symbol_H-M 'C 2'
_cod_database_code 4308659

loop_
_symmetry_equiv_pos_as_xyz
'x, y, z'
'-x, y, -z'
'x+1/2, y+1/2, z'
'-x+1/2, y+1/2, -z'

loop_
_atom_site_label
_atom_site_type_symbol
_atom_site_fract_x
_atom_site_fract_y
_atom_site_fract_z
_atom_site_U_iso_or_equiv
_atom_site_adp_type
_atom_site_occupancy
_atom_site_symmetry_multiplicity
_atom_site_calc_flag
_atom_site_refinement_flags
_atom_site_disorder_assembly
_atom_site_disorder_group
Hg1 Hg 0.0000 0.0005(3) 0.5000 0.01537(19) Uani 1 2 d S . .
Hg2 Hg 0.0000 -0.0001(3) 0.0000 0.01354(19) Uani 1 2 d S . .
Ag Ag 0.13903(10) 0.4996(8) 0.75522(12) 0.0259(3) Uani 1 1 d . . .
V V 0.18596(18) 0.4966(17) 0.2484(2) 0.0118(4) Uani 1 1 d . . .
O1 O 0.1410(11) 0.200(2) 0.2315(14) 0.025(2) Uiso 1 1 d . . .
O2 O 0.3675(9) 0.5548(17) 0.2620(11) 0.018(2) Uiso 1 1 d . . .
O3 O 0.3755(12) 0.121(2) 0.5519(14) 0.032(2) Uiso 1 1 d . . .
O4 O 0.6198(10) 0.153(2) 0.0510(14) 0.023(2) Uiso 1 1 d . . .

loop_
_atom_site_aniso_label
_atom_site_aniso_U_11
_atom_site_aniso_U_22
_atom_site_aniso_U_33
_atom_site_aniso_U_23
_atom_site_aniso_U_13
_atom_site_aniso_U_12
Hg1 0.0147(3) 0.0170(3) 0.0137(3) 0.000 -0.00345(17) 0.000
Hg2 0.0147(3) 0.0129(3) 0.0131(3) 0.000 0.00177(17) 0.000
Ag 0.0313(5) 0.0222(4) 0.0243(4) 0.0014(15) 0.0026(3) -0.003(3)
V 0.0108(7) 0.0117(9) 0.0129(7) -0.001(3) 0.0002(5) -0.004(4)

loop_
_atom_type_symbol
_atom_type_description
_atom_type_scat_dispersion_real
_atom_type_scat_dispersion_imag
_atom_type_scat_source
O O 0.0106 0.0060 'International Tables Vol C Tables 4.2.6.8 and 6.1.1.4'
V V 0.3005 0.5294 'International Tables Vol C Tables 4.2.6.8 and 6.1.1.4'
Ag Ag -0.8971 1.1015 'International Tables Vol C Tables 4.2.6.8 and 6.1.1.4'
Hg Hg -2.3894 9.2266 'International Tables Vol C Tables 4.2.6.8 and 6.1.1.4'

loop_
_geom_angle_atom_site_label_1
_geom_angle_atom_site_label_2
_geom_angle_atom_site_label_3
_geom_angle
_geom_angle_site_symmetry_1
_geom_angle_site_symmetry_3
_geom_angle_publ_flag
O2 Hg1 O2 163.3(5) 4_546 3_445 ?
O2 Hg1 O3 107.0(4) 4_546 3_445 ?
O2 Hg1 O3 87.4(4) 3_445 3_445 ?
O2 Hg1 O3 87.4(4) 4_546 4_546 ?
O2 Hg1 O3 107.0(4) 3_445 4_546 ?
O3 Hg1 O3 63.9(5) 3_445 4_546 ?
O2 Hg1 O1 72.2(3) 4_546 2_556 ?
O2 Hg1 O1 100.7(3) 3_445 2_556 ?
O3 Hg1 O1 87.3(3) 3_445 2_556 ?
O3 Hg1 O1 138.3(4) 4_546 2_556 ?
O2 Hg1 O1 100.7(3) 4_546 . ?
O2 Hg1 O1 72.2(3) 3_445 . ?
O3 Hg1 O1 138.3(4) 3_445 . ?
O3 Hg1 O1 87.3(3) 4_546 . ?
O1 Hg1 O1 131.3(5) 2_556 . ?
O2 Hg1 V 154.7(2) 4_546 3_445 ?
O2 Hg1 V 25.5(2) 3_445 3_445 ?
O3 Hg1 V 68.6(3) 3_445 3_445 ?
O3 Hg1 V 110.8(3) 4_546 3_445 ?
O1 Hg1 V 82.7(3) 2_556 3_445 ?
O1 Hg1 V 97.6(2) . 3_445 ?
O2 Hg1 V 25.5(2) 4_546 4_546 ?
O2 Hg1 V 154.7(2) 3_445 4_546 ?
O3 Hg1 V 110.8(3) 3_445 4_546 ?
O3 Hg1 V 68.6(3) 4_546 4_546 ?
O1 Hg1 V 97.6(2) 2_556 4_546 ?
O1 Hg1 V 82.7(3) . 4_546 ?
V Hg1 V 179.3(3) 3_445 4_546 ?
O4 Hg2 O4 64.4(5) 4_545 3_445 ?
O4 Hg2 O1 141.7(4) 4_545 . ?
O4 Hg2 O1 90.9(4) 3_445 . ?
O4 Hg2 O1 90.9(4) 4_545 2 ?
O4 Hg2 O1 141.7(4) 3_445 2 ?
O1 Hg2 O1 123.5(6) . 2 ?
O4 Hg2 O2 85.4(3) 4_545 3_445 ?
O4 Hg2 O2 107.3(3) 3_445 3_445 ?
O1 Hg2 O2 74.2(3) . 3_445 ?
O1 Hg2 O2 98.7(3) 2 3_445 ?
O4 Hg2 O2 107.3(3) 4_545 4_545 ?
O4 Hg2 O2 85.4(3) 3_445 4_545 ?
O1 Hg2 O2 98.7(3) . 4_545 ?
O1 Hg2 O2 74.2(3) 2 4_545 ?
O2 Hg2 O2 165.3(5) 3_445 4_545 ?
O4 Hg2 Hg1 96.8(2) 4_545 . ?
O4 Hg2 Hg1 83.3(2) 3_445 . ?
O1 Hg2 Hg1 49.3(2) . . ?
O1 Hg2 Hg1 130.7(2) 2 . ?
O2 Hg2 Hg1 34.4(2) 3_445 . ?
O2 Hg2 Hg1 145.6(2) 4_545 . ?
O4 Hg2 Hg1 83.3(2) 4_545 1_554 ?
O4 Hg2 Hg1 96.8(2) 3_445 1_554 ?
O1 Hg2 Hg1 130.7(2) . 1_554 ?
O1 Hg2 Hg1 49.3(2) 2 1_554 ?
O2 Hg2 Hg1 145.6(2) 3_445 1_554 ?
O2 Hg2 Hg1 34.4(2) 4_545 1_554 ?
Hg1 Hg2 Hg1 179.90(6) . 1_554 ?
O3 Ag O4 140.0(5) 4_556 3_456 ?
O3 Ag O1 83.7(4) 4_556 4_556 ?
O4 Ag O1 86.2(4) 3_456 4_556 ?
O3 Ag O2 104.4(4) 4_556 4_546 ?
O4 Ag O2 114.4(3) 3_456 4_546 ?
O1 Ag O2 118.5(3) 4_556 4_546 ?
O3 Ag O3 58.6(4) 4_556 3_455 ?
O4 Ag O3 103.2(3) 3_456 3_455 ?
O1 Ag O3 131.7(4) 4_556 3_455 ?
O2 Ag O3 100.6(3) 4_546 3_455 ?
O3 Ag O2 70.6(4) 4_556 4_556 ?
O4 Ag O2 70.2(3) 3_456 4_556 ?
O1 Ag O2 64.0(3) 4_556 4_556 ?
O2 Ag O2 174.4(4) 4_546 4_556 ?
O3 Ag O2 74.9(3) 3_455 4_556 ?
O3 Ag O4 110.5(3) 4_556 4_556 ?
O4 Ag O4 50.4(4) 3_456 4_556 ?
O1 Ag O4 128.3(3) 4_556 4_556 ?
O2 Ag O4 106.0(3) 4_546 4_556 ?
O3 Ag O4 55.2(3) 3_455 4_556 ?
O2 Ag O4 74.3(3) 4_556 4_556 ?
O3 Ag V 90.4(3) 4_556 2_556 ?
O4 Ag V 81.5(3) 3_456 2_556 ?
O1 Ag V 153.1(2) 4_556 2_556 ?
O2 Ag V 88.4(3) 4_546 2_556 ?
O3 Ag V 32.2(2) 3_455 2_556 ?
O2 Ag V 89.3(2) 4_556 2_556 ?
O4 Ag V 31.7(2) 4_556 2_556 ?
O1 V O3 109.5(6) . 4_556 ?
O1 V O4 110.3(6) . 3_455 ?
O3 V O4 109.1(8) 4_556 3_455 ?
O1 V O2 115.2(7) . . ?
O3 V O2 107.2(6) 4_556 . ?
O4 V O2 105.2(6) 3_455 . ?
O1 V Ag 75.4(4) . 2_556 ?
O3 V Ag 65.6(4) 4_556 2_556 ?
O4 V Ag 71.1(3) 3_455 2_556 ?
O2 V Ag 169.2(6) . 2_556 ?
O1 V Ag 47.1(4) . 4_546 ?
O3 V Ag 124.4(5) 4_556 4_546 ?
O4 V Ag 125.8(4) 3_455 4_546 ?
O2 V Ag 68.1(4) . 4_546 ?
Ag V Ag 122.4(2) 2_556 4_546 ?
O1 V Ag 162.4(4) . 4_556 ?
O3 V Ag 83.6(6) 4_556 4_556 ?
O4 V Ag 74.6(5) 3_455 4_556 ?
O2 V Ag 48.0(4) . 4_556 ?
Ag V Ag 121.6(2) 2_556 4_556 ?
Ag V Ag 115.98(6) 4_546 4_556 ?
O1 V Hg1 105.1(5) . 3 ?
O3 V Hg1 86.3(4) 4_556 3 ?
O4 V Hg1 132.9(5) 3_455 3 ?
O2 V Hg1 29.4(3) . 3 ?
Ag V Hg1 149.50(6) 2_556 3 ?
Ag V Hg1 63.43(11) 4_546 3 ?
Ag V Hg1 63.00(11) 4_556 3 ?
O1 V Ag 85.5(4) . 1_554 ?
O3 V Ag 142.3(5) 4_556 1_554 ?
O4 V Ag 34.5(4) 3_455 1_554 ?
O2 V Ag 96.0(3) . 1_554 ?
Ag V Ag 86.48(5) 2_556 1_554 ?
Ag V Ag 91.42(12) 4_546 1_554 ?
Ag V Ag 90.95(13) 4_556 1_554 ?
Hg1 V Ag 124.01(5) 3 1_554 ?
O1 V Ag 91.2(4) . . ?
O3 V Ag 27.5(4) 4_556 . ?
O4 V Ag 136.2(5) 3_455 . ?
O2 V Ag 98.6(3) . . ?
Ag V Ag 78.62(5) 2_556 . ?
Ag V Ag 96.92(14) 4_546 . ?
Ag V Ag 96.42(14) 4_556 . ?
Hg1 V Ag 70.88(4) 3 . ?
Ag V Ag 165.10(7) 1_554 . ?
O1 V Hg2 29.2(4) . . ?
O3 V Hg2 119.6(5) 4_556 . ?
O4 V Hg2 81.1(4) 3_455 . ?
O2 V Hg2 127.7(5) . . ?
Ag V Hg2 62.51(9) 2_556 . ?
Ag V Hg2 66.96(16) 4_546 . ?
Ag V Hg2 151.10(9) 4_556 . ?
Hg1 V Hg2 130.2(3) 3 . ?
Ag V Hg2 60.20(8) 1_554 . ?
Ag V Hg2 112.03(16) . . ?
O1 V Hg2 101.3(4) . 3 ?
O3 V Hg2 138.9(5) 4_556 3 ?
O4 V Hg2 83.7(3) 3_455 3 ?
O2 V Hg2 32.8(3) . 3 ?
Ag V Hg2 151.16(6) 2_556 3 ?
Ag V Hg2 62.11(10) 4_546 3 ?
Ag V Hg2 61.82(10) 4_556 3 ?
Hg1 V Hg2 59.33(3) 3 3 ?
Ag V Hg2 64.68(4) 1_554 3 ?
Ag V Hg2 130.21(5) . 3 ?
Hg2 V Hg2 100.56(14) . 3 ?
V O1 Hg2 130.0(6) . . ?
V O1 Ag 102.1(5) . 4_546 ?
Hg2 O1 Ag 106.8(4) . 4_546 ?
V O1 Hg1 119.7(5) . . ?
Hg2 O1 Hg1 89.2(4) . . ?
Ag O1 Hg1 107.2(4) 4_546 . ?
V O1 Ag 73.9(4) . 2_556 ?
Hg2 O1 Ag 78.5(3) . 2_556 ?
Ag O1 Ag 174.7(4) 4_546 2_556 ?
Hg1 O1 Ag 72.4(2) . 2_556 ?
V O1 Ag 67.7(3) . 1_554 ?
Hg2 O1 Ag 67.7(3) . 1_554 ?
Ag O1 Ag 100.2(3) 4_546 1_554 ?
Hg1 O1 Ag 148.4(4) . 1_554 ?
Ag O1 Ag 81.7(2) 2_556 1_554 ?
V O1 Ag 64.1(3) . . ?
Hg2 O1 Ag 141.8(4) . . ?
Ag O1 Ag 102.7(3) 4_546 . ?
Hg1 O1 Ag 58.8(2) . . ?
Ag O1 Ag 72.4(2) 2_556 . ?
Ag O1 Ag 129.7(3) 1_554 . ?
V O2 Hg1 125.1(4) . 3 ?
V O2 Hg2 122.6(4) . 3 ?
Hg1 O2 Hg2 105.3(4) 3 3 ?
V O2 Ag 98.8(5) . 4_556 ?
Hg1 O2 Ag 101.4(4) 3 4_556 ?
Hg2 O2 Ag 95.9(3) 3 4_556 ?
V O2 Ag 78.7(5) . 4_546 ?
Hg1 O2 Ag 84.1(3) 3 4_546 ?
Hg2 O2 Ag 81.5(3) 3 4_546 ?
Ag O2 Ag 174.4(4) 4_556 4_546 ?
V O2 Ag 57.8(2) . 1_554 ?
Hg1 O2 Ag 166.0(4) 3 1_554 ?
Hg2 O2 Ag 66.79(19) 3 1_554 ?
Ag O2 Ag 91.2(2) 4_556 1_554 ?
Ag O2 Ag 83.2(2) 4_546 1_554 ?
V O3 Ag 131.9(8) 4_546 4_546 ?
V O3 Hg1 132.1(7) 4_546 3 ?
Ag O3 Hg1 95.9(4) 4_546 3 ?
V O3 Ag 82.2(4) 4_546 3_545 ?
Ag O3 Ag 112.7(4) 4_546 3_545 ?
Hg1 O3 Ag 80.6(3) 3 3_545 ?
V O3 Ag 67.4(5) 4_546 . ?
Ag O3 Ag 124.9(4) 4_546 . ?
Hg1 O3 Ag 84.7(3) 3 . ?
Ag O3 Ag 121.5(3) 3_545 . ?
V O3 Hg1 81.5(6) 4_546 3_545 ?
Ag O3 Hg1 67.9(3) 4_546 3_545 ?
Hg1 O3 Hg1 127.2(4) 3 3_545 ?
Ag O3 Hg1 63.1(2) 3_545 3_545 ?
Ag O3 Hg1 146.4(4) . 3_545 ?
V O3 Hg1 66.4(4) 4_546 . ?
Ag O3 Hg1 82.4(3) 4_546 . ?
Hg1 O3 Hg1 129.3(4) 3 . ?
Ag O3 Hg1 146.5(4) 3_545 . ?
Ag O3 Hg1 57.66(18) . . ?
Hg1 O3 Hg1 99.2(3) 3_545 . ?
V O3 Hg2 70.0(4) 4_546 3_556 ?
Ag O3 Hg2 157.8(5) 4_546 3_556 ?
Hg1 O3 Hg2 62.5(2) 3 3_556 ?
Ag O3 Hg2 61.3(2) 3_545 3_556 ?
Ag O3 Hg2 61.76(18) . 3_556 ?
Hg1 O3 Hg2 119.7(3) 3_545 3_556 ?
Hg1 O3 Hg2 114.7(3) . 3_556 ?
V O4 Hg2 135.4(6) 3_545 3 ?
V O4 Ag 120.1(7) 3_545 3_544 ?
Hg2 O4 Ag 104.5(4) 3 3_544 ?
V O4 Ag 77.2(4) 3_545 4_546 ?
Hg2 O4 Ag 82.3(3) 3 4_546 ?
Ag O4 Ag 115.7(4) 3_544 4_546 ?
V O4 Ag 74.9(4) 3_545 2_656 ?
Hg2 O4 Ag 85.6(3) 3 2_656 ?
Ag O4 Ag 119.4(4) 3_544 2_656 ?
Ag O4 Ag 124.8(3) 4_546 2_656 ?
V O4 Hg2 72.3(5) 3_545 3_545 ?
Hg2 O4 Hg2 129.3(4) 3 3_545 ?
Ag O4 Hg2 66.9(3) 3_544 3_545 ?
Ag O4 Hg2 61.54(19) 4_546 3_545 ?
Ag O4 Hg2 143.7(3) 2_656 3_545 ?
V O4 Hg2 70.1(3) 3_545 1_655 ?
Hg2 O4 Hg2 131.6(4) 3 1_655 ?
Ag O4 Hg2 71.5(2) 3_544 1_655 ?
Ag O4 Hg2 144.4(3) 4_546 1_655 ?
Ag O4 Hg2 59.43(17) 2_656 1_655 ?
Hg2 O4 Hg2 94.5(2) 3_545 1_655 ?
V O4 Hg1 73.4(4) 3_545 3 ?
Hg2 O4 Hg1 62.1(2) 3 3 ?
Ag O4 Hg1 165.0(4) 3_544 3 ?
Ag O4 Hg1 58.20(17) 4_546 3 ?
Ag O4 Hg1 68.55(19) 2_656 3 ?
Hg2 O4 Hg1 115.2(2) 3_545 3 ?
Hg2 O4 Hg1 122.0(3) 1_655 3 ?

loop_
_geom_bond_atom_site_label_1
_geom_bond_atom_site_label_2
_geom_bond_distance
_geom_bond_site_symmetry_2
_geom_bond_publ_flag
Hg1 O2 2.084(9) 4_546 ?
Hg1 O2 2.084(9) 3_445 ?
Hg1 O3 2.494(13) 3_445 ?
Hg1 O3 2.494(13) 4_546 ?
Hg1 O1 2.699(10) 2_556 ?
Hg1 O1 2.699(10) . ?
Hg1 V 3.4738(18) 3_445 ?
Hg1 V 3.4738(18) 4_546 ?
Hg2 O4 2.285(11) 4_545 ?
Hg2 O4 2.285(11) 3_445 ?
Hg2 O1 2.358(11) . ?
Hg2 O1 2.358(11) 2 ?
Hg2 O2 2.388(8) 3_445 ?
Hg2 O2 2.388(8) 4_545 ?
Hg2 Hg1 3.5605(9) 1_554 ?
Ag O3 2.282(10) 4_556 ?
Ag O4 2.295(10) 3_456 ?
Ag O1 2.452(11) 4_556 ?
Ag O2 2.482(10) 4_546 ?
Ag O3 2.968(12) 3_455 ?
Ag O2 3.097(10) 4_556 ?
Ag O4 3.133(10) 4_556 ?
Ag V 3.229(2) 2_556 ?
V O1 1.713(17) . ?
V O3 1.736(12) 4_556 ?
V O4 1.738(12) 3_455 ?
V O2 1.828(9) . ?
V Ag 3.229(2) 2_556 ?
V Ag 3.272(7) 4_546 ?
V Ag 3.300(8) 4_556 ?
V Hg1 3.4738(18) 3 ?
V Ag 3.5056(19) 1_554 ?
V Hg2 3.7083(18) 3 ?
O1 Ag 2.452(11) 4_546 ?
O1 Ag 3.253(11) 2_556 ?
O1 Ag 3.778(10) 1_554 ?
O2 Hg1 2.084(9) 3 ?
O2 Hg2 2.388(8) 3 ?
O2 Ag 2.482(10) 4_556 ?
O2 Ag 3.097(10) 4_546 ?
O2 Ag 4.120(9) 1_554 ?
O3 V 1.736(12) 4_546 ?
O3 Ag 2.282(10) 4_546 ?
O3 Hg1 2.494(13) 3 ?
O3 Ag 2.968(12) 3_545 ?
O3 Hg1 3.699(13) 3_545 ?
O3 Hg2 3.944(11) 3_556 ?
O4 V 1.738(12) 3_545 ?
O4 Hg2 2.285(11) 3 ?
O4 Ag 2.295(10) 3_544 ?
O4 Ag 3.133(10) 4_546 ?
O4 Ag 3.295(11) 2_656 ?
O4 Hg2 3.837(11) 3_545 ?
O4 Hg2 3.920(10) 1_655 ?
O4 Hg1 4.000(10) 3 ?
